data_7215502
loop_
_publ_author_name
'Cao, Xinyu'
'Mu, Bao'
'Huang, Rudan'

_publ_section_title
;
 Synthesis of a series of coordination polymers based on mixed ligands to
 tune the structural dimension
;
_journal_issue 23
_journal_name_full CrystEngComm
_journal_page_first 5093
_journal_paper_doi 10.1039/c3ce42272k
_journal_volume 16
_journal_year 2014
_chemical_formula_sum 'C27 H18 Mn N2 O5'
_chemical_formula_weight 505.37
_chemical_name_systematic
; 
 ? 
;
_space_group_IT_number 15
_symmetry_cell_setting monoclinic
_symmetry_space_group_name_Hall '-C 2yc'
_symmetry_space_group_name_H-M 'C 1 2/c 1'
_atom_sites_solution_hydrogens geom
_atom_sites_solution_primary direct
_atom_sites_solution_secondary difmap
_audit_creation_method SHELXL-97
_cell_angle_alpha 90.00
_cell_angle_beta 99.0040(10)
_cell_angle_gamma 90.00
_cell_formula_units_Z 8
_cell_length_a 19.0671(19)
_cell_length_b 10.4052(8)
_cell_length_c 22.3840(19)
_cell_measurement_temperature 293(2)
_cell_volume 4386.2(7)
_computing_structure_refinement 'SHELXL-97 (Sheldrick, 2008)'
_computing_structure_solution 'SHELXS-97 (Sheldrick, 2008)'
_diffrn_ambient_temperature 293(2)
_diffrn_measured_fraction_theta_full 0.999
_diffrn_measured_fraction_theta_max 0.999
_diffrn_radiation_monochromator graphite
_diffrn_radiation_source 'fine-focus sealed tube'
_diffrn_radiation_type MoK\a
_diffrn_radiation_wavelength 0.71073
_diffrn_reflns_av_R_equivalents 0.0377
_diffrn_reflns_av_sigmaI/netI 0.0530
_diffrn_reflns_limit_h_max 22
_diffrn_reflns_limit_h_min -22
_diffrn_reflns_limit_k_max 10
_diffrn_reflns_limit_k_min -12
_diffrn_reflns_limit_l_max 11
_diffrn_reflns_limit_l_min -26
_diffrn_reflns_number 8278
_diffrn_reflns_theta_full 25.00
_diffrn_reflns_theta_max 25.00
_diffrn_reflns_theta_min 2.48
_exptl_absorpt_coefficient_mu 0.646
_exptl_absorpt_correction_T_max 0.8709
_exptl_absorpt_correction_T_min 0.7913
_exptl_absorpt_correction_type multi-scan
_exptl_absorpt_process_details sadabs
_exptl_crystal_density_diffrn 1.531
_exptl_crystal_density_method 'not measured'
_exptl_crystal_F_000 2072
_exptl_crystal_size_max 0.38
_exptl_crystal_size_mid 0.30
_exptl_crystal_size_min 0.22
_refine_diff_density_max 0.357
_refine_diff_density_min -0.243
_refine_diff_density_rms 0.052
_refine_ls_extinction_method none
_refine_ls_goodness_of_fit_ref 1.030
_refine_ls_hydrogen_treatment constr
_refine_ls_matrix_type full
_refine_ls_number_parameters 335
_refine_ls_number_reflns 3858
_refine_ls_number_restraints 0
_refine_ls_restrained_S_all 1.030
_refine_ls_R_factor_all 0.0745
_refine_ls_R_factor_gt 0.0460
_refine_ls_shift/su_max 0.001
_refine_ls_shift/su_mean 0.000
_refine_ls_structure_factor_coef Fsqd
_refine_ls_weighting_details 'calc w=1/[\s^2^(Fo^2^)+(0.0354P)^2^+3.9255P] where P=(Fo^2^+2Fc^2^)/3'
_refine_ls_weighting_scheme calc
_refine_ls_wR_factor_gt 0.0929
_refine_ls_wR_factor_ref 0.1105
_reflns_number_gt 2736
_reflns_number_total 3858
_reflns_threshold_expression >2sigma(I)
_cod_data_source_file c3ce42272k2.cif
_cod_data_source_block 121129h
_cod_depositor_comments
;
The following automatic conversions were performed:

'_symmetry_cell_setting' value 'Monoclinic' changed to 'monoclinic'
according to
/usr/data/users/saulius/crontab/automatic-downloads/rss-feeds/RSC/lib/dictionaries/cif_core.dic
dictionary named 'cif_core.dic' version 2.4.2 from 2011-04-26.

Automatic conversion script
Id: cif_fix_values 2281 2013-09-26 08:29:07Z andrius 

 Adding full bibliography for 7215502--7215509.cif.
;
_cod_original_sg_symbol_H-M C2/c
_cod_database_code 7215502

loop_
_symmetry_equiv_pos_as_xyz
'x, y, z'
'-x, y, -z+1/2'
'x+1/2, y+1/2, z'
'-x+1/2, y+1/2, -z+1/2'
'-x, -y, -z'
'x, -y, z-1/2'
'-x+1/2, -y+1/2, -z'
'x+1/2, -y+1/2, z-1/2'

loop_
_atom_site_label
_atom_site_type_symbol
_atom_site_fract_x
_atom_site_fract_y
_atom_site_fract_z
_atom_site_U_iso_or_equiv
_atom_site_adp_type
_atom_site_occupancy
_atom_site_symmetry_multiplicity
_atom_site_calc_flag
_atom_site_refinement_flags
_atom_site_disorder_assembly
_atom_site_disorder_group
Mn1 Mn 0.08749(3) 0.13336(4) 0.31116(2) 0.04225(17) Uani 1 1 d . . .
N1 N 0.13841(13) 0.2979(2) 0.26142(12) 0.0456(7) Uani 1 1 d . A .
N2 N 0.04356(14) 0.3299(3) 0.33774(13) 0.0496(7) Uani 1 1 d . A .
O1 O 0.1671(3) 0.1323(5) 0.3901(2) 0.0622(13) Uani 0.868(11) 1 d P A 1
O2 O 0.1222(2) -0.0576(5) 0.37290(19) 0.0867(19) Uani 0.868(11) 1 d P A 1
O1' O 0.1885(17) 0.079(3) 0.3723(13) 0.062(8) Uani 0.132(11) 1 d P A 2
O2' O 0.0972(16) 0.036(3) 0.4033(12) 0.087(13) Uani 0.132(11) 1 d P A 2
O3 O 0.48358(14) 0.5807(2) 0.31841(13) 0.0717(8) Uani 1 1 d . . .
O4 O 0.38771(15) 0.5151(2) 0.25857(12) 0.0688(7) Uani 1 1 d . . .
O5 O 0.29971(14) 0.0946(2) 0.46128(11) 0.0710(8) Uani 1 1 d . A .
C1 C 0.1618(2) 0.0189(4) 0.40646(17) 0.0501(9) Uani 1 1 d . . .
C2 C 0.19800(17) -0.0309(3) 0.46586(15) 0.0442(8) Uani 1 1 d . A .
C3 C 0.26428(18) 0.0119(3) 0.49342(15) 0.0505(9) Uani 1 1 d . . .
C4 C 0.2943(2) -0.0361(4) 0.54952(16) 0.0645(11) Uani 1 1 d . A .
H4 H 0.3388 -0.0077 0.5677 0.077 Uiso 1 1 calc R . .
C5 C 0.2583(2) -0.1257(4) 0.57825(17) 0.0700(11) Uani 1 1 d . . .
H5 H 0.2784 -0.1571 0.6160 0.084 Uiso 1 1 calc R A .
C6 C 0.1934(2) -0.1688(4) 0.55161(18) 0.0672(11) Uani 1 1 d . A .
H6 H 0.1691 -0.2295 0.5710 0.081 Uiso 1 1 calc R . .
C7 C 0.1638(2) -0.1217(3) 0.49566(17) 0.0590(10) Uani 1 1 d . . .
H7 H 0.1197 -0.1521 0.4776 0.071 Uiso 1 1 calc R A .
C8 C 0.4279(2) 0.5165(3) 0.30825(18) 0.0522(9) Uani 1 1 d . . .
C9 C 0.40746(18) 0.4365(3) 0.35837(15) 0.0458(8) Uani 1 1 d . . .
C10 C 0.34030(18) 0.3826(3) 0.35190(16) 0.0523(9) Uani 1 1 d . . .
H10 H 0.3076 0.4014 0.3177 0.063 Uiso 1 1 calc R . .
C11 C 0.32110(18) 0.3014(3) 0.39538(15) 0.0522(9) Uani 1 1 d . . .
H11 H 0.2759 0.2655 0.3902 0.063 Uiso 1 1 calc R . .
C12 C 0.36924(18) 0.2736(3) 0.44663(14) 0.0473(8) Uani 1 1 d . A .
C13 C 0.43517(18) 0.3324(3) 0.45478(16) 0.0523(9) Uani 1 1 d . . .
H13 H 0.4672 0.3170 0.4899 0.063 Uiso 1 1 calc R . .
C14 C 0.45362(18) 0.4139(3) 0.41094(16) 0.0508(9) Uani 1 1 d . . .
H14 H 0.4978 0.4539 0.4171 0.061 Uiso 1 1 calc R . .
C15 C 0.35016(19) 0.1783(3) 0.49238(16) 0.0569(9) Uani 1 1 d . . .
H15A H 0.3920 0.1310 0.5105 0.068 Uiso 1 1 calc R A .
H15B H 0.3306 0.2226 0.5242 0.068 Uiso 1 1 calc R . .
C16 C 0.18400(18) 0.2826(4) 0.22292(16) 0.0564(9) Uani 1 1 d . . .
H16 H 0.1966 0.1994 0.2137 0.068 Uiso 1 1 calc R A .
C17 C 0.2139(2) 0.3844(4) 0.19565(19) 0.0668(11) Uani 1 1 d . A .
H17 H 0.2458 0.3691 0.1690 0.080 Uiso 1 1 calc R . .
C18 C 0.1962(2) 0.5058(4) 0.2083(2) 0.0694(12) Uani 1 1 d . . .
H18 H 0.2159 0.5747 0.1903 0.083 Uiso 1 1 calc R A .
C19 C 0.14817(19) 0.5280(3) 0.24841(18) 0.0582(10) Uani 1 1 d . A .
C20 C 0.12017(17) 0.4200(3) 0.27389(15) 0.0463(8) Uani 1 1 d . . .
C21 C 0.06958(18) 0.4365(3) 0.31459(16) 0.0488(9) Uani 1 1 d . A .
C22 C 0.0486(2) 0.5611(4) 0.32805(18) 0.0625(11) Uani 1 1 d . . .
C23 C -0.0017(2) 0.5713(4) 0.3673(2) 0.0777(13) Uani 1 1 d . A .
H23 H -0.0172 0.6519 0.3776 0.093 Uiso 1 1 calc R . .
C24 C -0.0276(2) 0.4646(5) 0.3902(2) 0.0772(13) Uani 1 1 d . . .
H24 H -0.0610 0.4713 0.4162 0.093 Uiso 1 1 calc R A .
C25 C -0.0040(2) 0.3438(4) 0.37451(17) 0.0623(10) Uani 1 1 d . A .
H25 H -0.0223 0.2707 0.3904 0.075 Uiso 1 1 calc R . .
C26 C 0.1254(2) 0.6532(4) 0.2642(2) 0.0734(12) Uani 1 1 d . . .
H26 H 0.1438 0.7253 0.2475 0.088 Uiso 1 1 calc R A .
C27 C 0.0787(2) 0.6688(4) 0.3019(2) 0.0754(13) Uani 1 1 d . A .
H27 H 0.0655 0.7514 0.3114 0.091 Uiso 1 1 calc R . .

loop_
_atom_site_aniso_label
_atom_site_aniso_U_11
_atom_site_aniso_U_22
_atom_site_aniso_U_33
_atom_site_aniso_U_23
_atom_site_aniso_U_13
_atom_site_aniso_U_12
Mn1 0.0441(3) 0.0419(3) 0.0386(3) -0.0035(2) 0.0000(2) 0.0010(2)
N1 0.0425(16) 0.0446(16) 0.0471(16) -0.0013(14) -0.0014(13) 0.0000(12)
N2 0.0478(17) 0.0523(17) 0.0467(17) -0.0091(15) 0.0013(14) 0.0041(14)
O1 0.084(3) 0.044(2) 0.050(2) 0.0087(19) -0.0166(19) -0.0013(19)
O2 0.100(3) 0.078(3) 0.068(3) 0.011(2) -0.028(2) -0.029(2)
O1' 0.08(2) 0.044(17) 0.050(16) 0.009(13) -0.016(13) -0.001(13)
O2' 0.10(2) 0.08(2) 0.068(17) 0.011(16) -0.028(15) -0.029(16)
O3 0.0691(18) 0.0660(16) 0.085(2) 0.0033(15) 0.0283(16) -0.0185(14)
O4 0.087(2) 0.0620(16) 0.0563(17) 0.0158(15) 0.0090(15) -0.0113(14)
O5 0.0818(19) 0.0782(17) 0.0465(14) 0.0173(14) -0.0099(14) -0.0399(15)
C1 0.043(2) 0.061(3) 0.045(2) 0.006(2) 0.0029(18) -0.0042(19)
C2 0.049(2) 0.0436(18) 0.0397(18) 0.0053(16) 0.0068(16) -0.0003(16)
C3 0.060(2) 0.051(2) 0.0399(19) 0.0092(17) 0.0042(17) -0.0084(17)
C4 0.066(3) 0.076(3) 0.046(2) 0.016(2) -0.0077(19) -0.013(2)
C5 0.084(3) 0.075(3) 0.048(2) 0.028(2) 0.000(2) -0.008(2)
C6 0.073(3) 0.069(3) 0.061(2) 0.024(2) 0.013(2) -0.007(2)
C7 0.059(2) 0.060(2) 0.056(2) 0.012(2) 0.0062(19) -0.0065(19)
C8 0.060(3) 0.0383(19) 0.062(3) 0.0009(19) 0.023(2) 0.0003(18)
C9 0.054(2) 0.0378(17) 0.047(2) -0.0016(16) 0.0150(17) -0.0035(16)
C10 0.055(2) 0.053(2) 0.047(2) 0.0055(18) 0.0011(17) -0.0081(17)
C11 0.053(2) 0.055(2) 0.048(2) 0.0005(19) 0.0053(17) -0.0142(17)
C12 0.057(2) 0.0484(19) 0.0372(18) -0.0046(16) 0.0091(16) -0.0064(17)
C13 0.054(2) 0.056(2) 0.044(2) -0.0029(18) -0.0014(17) -0.0059(17)
C14 0.048(2) 0.051(2) 0.054(2) -0.0041(19) 0.0120(18) -0.0092(16)
C15 0.067(2) 0.058(2) 0.044(2) -0.0001(19) 0.0018(18) -0.0135(19)
C16 0.054(2) 0.062(2) 0.053(2) -0.001(2) 0.0068(19) -0.0008(19)
C17 0.059(3) 0.078(3) 0.063(3) 0.005(2) 0.010(2) -0.013(2)
C18 0.061(3) 0.068(3) 0.074(3) 0.014(2) -0.006(2) -0.019(2)
C19 0.053(2) 0.050(2) 0.064(3) 0.003(2) -0.013(2) -0.0091(18)
C20 0.045(2) 0.0407(19) 0.048(2) -0.0024(17) -0.0096(16) -0.0014(15)
C21 0.045(2) 0.0424(19) 0.052(2) -0.0097(18) -0.0131(17) 0.0044(16)
C22 0.063(3) 0.054(2) 0.063(3) -0.015(2) -0.016(2) 0.0126(19)
C23 0.079(3) 0.070(3) 0.078(3) -0.026(3) -0.009(3) 0.021(2)
C24 0.072(3) 0.092(3) 0.067(3) -0.022(3) 0.009(2) 0.021(3)
C25 0.060(2) 0.073(3) 0.051(2) -0.010(2) 0.0002(19) 0.010(2)
C26 0.072(3) 0.049(2) 0.089(3) 0.006(2) -0.018(3) -0.008(2)
C27 0.079(3) 0.045(2) 0.092(3) -0.011(2) -0.019(3) 0.004(2)

loop_
_atom_type_symbol
_atom_type_description
_atom_type_scat_dispersion_real
_atom_type_scat_dispersion_imag
_atom_type_scat_source
C C 0.0033 0.0016 'International Tables Vol C Tables 4.2.6.8 and 6.1.1.4'
H H 0.0000 0.0000 'International Tables Vol C Tables 4.2.6.8 and 6.1.1.4'
O O 0.0106 0.0060 'International Tables Vol C Tables 4.2.6.8 and 6.1.1.4'
N N 0.0061 0.0033 'International Tables Vol C Tables 4.2.6.8 and 6.1.1.4'
Mn Mn 0.3368 0.7283 'International Tables Vol C Tables 4.2.6.8 and 6.1.1.4'

loop_
_geom_angle_atom_site_label_1
_geom_angle_atom_site_label_2
_geom_angle_atom_site_label_3
_geom_angle
_geom_angle_site_symmetry_1
_geom_angle_site_symmetry_3
O3 Mn1 O4 103.35(11) 3_445 4_545
O3 Mn1 O1 119.56(16) 3_445 .
O4 Mn1 O1 113.42(18) 4_545 .
O3 Mn1 O1' 128.3(8) 3_445 .
O4 Mn1 O1' 92.0(10) 4_545 .
O1 Mn1 O1' 21.4(8) . .
O3 Mn1 O2' 75.9(7) 3_445 .
O4 Mn1 O2' 114.5(10) 4_545 .
O1 Mn1 O2' 45.9(6) . .
O1' Mn1 O2' 53.0(12) . .
O3 Mn1 N2 80.01(10) 3_445 .
O4 Mn1 N2 147.04(11) 4_545 .
O1 Mn1 N2 91.76(17) . .
O1' Mn1 N2 111.9(9) . .
O2' Mn1 N2 98.2(10) . .
O3 Mn1 N1 134.47(10) 3_445 .
O4 Mn1 N1 85.20(10) 4_545 .
O1 Mn1 N1 95.94(13) . .
O1' Mn1 N1 95.3(8) . .
O2' Mn1 N1 141.0(6) . .
N2 Mn1 N1 70.74(10) . .
O3 Mn1 O2 85.34(12) 3_445 .
O4 Mn1 O2 82.62(15) 4_545 .
O1 Mn1 O2 55.72(17) . .
O1' Mn1 O2 47.6(8) . .
O2' Mn1 O2 32.0(9) . .
N2 Mn1 O2 130.22(15) . .
N1 Mn1 O2 140.13(11) . .
C16 N1 C20 117.5(3) . .
C16 N1 Mn1 125.9(2) . .
C20 N1 Mn1 116.7(2) . .
C25 N2 C21 118.5(3) . .
C25 N2 Mn1 124.4(3) . .
C21 N2 Mn1 117.1(2) . .
C1 O1 Mn1 99.7(3) . .
C1 O2 Mn1 84.7(3) . .
C1 O1' Mn1 96.5(19) . .
C1 O2' Mn1 93.1(15) . .
C8 O3 Mn1 156.9(3) . 3
C8 O4 Mn1 118.5(2) . 4
C3 O5 C15 119.2(3) . .
O1' C1 O2' 114.9(19) . .
O1' C1 O1 39.8(17) . .
O2' C1 O1 88.6(12) . .
O1' C1 O2 103.4(15) . .
O2' C1 O2 63.6(15) . .
O1 C1 O2 119.5(4) . .
O1' C1 C2 125.6(14) . .
O2' C1 C2 114.7(12) . .
O1 C1 C2 123.0(4) . .
O2 C1 C2 117.5(4) . .
C7 C2 C3 118.1(3) . .
C7 C2 C1 118.8(3) . .
C3 C2 C1 123.1(3) . .
O5 C3 C4 122.4(3) . .
O5 C3 C2 117.3(3) . .
C4 C3 C2 120.2(3) . .
C5 C4 C3 120.1(4) . .
C5 C4 H4 119.9 . .
C3 C4 H4 119.9 . .
C6 C5 C4 120.2(4) . .
C6 C5 H5 119.9 . .
C4 C5 H5 119.9 . .
C5 C6 C7 119.6(4) . .
C5 C6 H6 120.2 . .
C7 C6 H6 120.2 . .
C2 C7 C6 121.7(4) . .
C2 C7 H7 119.1 . .
C6 C7 H7 119.1 . .
O3 C8 O4 123.8(3) . .
O3 C8 C9 118.4(4) . .
O4 C8 C9 117.8(3) . .
C14 C9 C10 118.5(3) . .
C14 C9 C8 122.0(3) . .
C10 C9 C8 119.5(3) . .
C11 C10 C9 121.1(3) . .
C11 C10 H10 119.4 . .
C9 C10 H10 119.4 . .
C10 C11 C12 119.9(3) . .
C10 C11 H11 120.1 . .
C12 C11 H11 120.1 . .
C11 C12 C13 119.2(3) . .
C11 C12 C15 120.1(3) . .
C13 C12 C15 120.7(3) . .
C14 C13 C12 120.2(3) . .
C14 C13 H13 119.9 . .
C12 C13 H13 119.9 . .
C9 C14 C13 120.8(3) . .
C9 C14 H14 119.6 . .
C13 C14 H14 119.6 . .
O5 C15 C12 106.9(3) . .
O5 C15 H15A 110.3 . .
C12 C15 H15A 110.3 . .
O5 C15 H15B 110.3 . .
C12 C15 H15B 110.3 . .
H15A C15 H15B 108.6 . .
N1 C16 C17 123.4(4) . .
N1 C16 H16 118.3 . .
C17 C16 H16 118.3 . .
C18 C17 C16 119.2(4) . .
C18 C17 H17 120.4 . .
C16 C17 H17 120.4 . .
C17 C18 C19 120.0(4) . .
C17 C18 H18 120.0 . .
C19 C18 H18 120.0 . .
C18 C19 C20 117.2(3) . .
C18 C19 C26 124.2(4) . .
C20 C19 C26 118.6(4) . .
N1 C20 C19 122.7(3) . .
N1 C20 C21 117.5(3) . .
C19 C20 C21 119.8(3) . .
N2 C21 C22 122.8(4) . .
N2 C21 C20 117.9(3) . .
C22 C21 C20 119.3(3) . .
C23 C22 C21 116.7(4) . .
C23 C22 C27 123.8(4) . .
C21 C22 C27 119.4(4) . .
C24 C23 C22 120.2(4) . .
C24 C23 H23 119.9 . .
C22 C23 H23 119.9 . .
C23 C24 C25 119.6(4) . .
C23 C24 H24 120.2 . .
C25 C24 H24 120.2 . .
N2 C25 C24 122.1(4) . .
N2 C25 H25 118.9 . .
C24 C25 H25 118.9 . .
C27 C26 C19 121.7(4) . .
C27 C26 H26 119.2 . .
C19 C26 H26 119.2 . .
C26 C27 C22 121.2(4) . .
C26 C27 H27 119.4 . .
C22 C27 H27 119.4 . .

loop_
_geom_bond_atom_site_label_1
_geom_bond_atom_site_label_2
_geom_bond_distance
_geom_bond_site_symmetry_2
Mn1 O3 2.086(3) 3_445
Mn1 O4 2.099(2) 4_545
Mn1 O1 2.141(4) .
Mn1 O1' 2.25(3) .
Mn1 O2' 2.28(2) .
Mn1 N2 2.322(3) .
Mn1 N1 2.335(3) .
Mn1 O2 2.452(4) .
N1 C16 1.326(4) .
N1 C20 1.358(4) .
N2 C25 1.325(4) .
N2 C21 1.351(4) .
O1 C1 1.244(6) .
O2 C1 1.261(5) .
O1' C1 1.17(3) .
O2' C1 1.23(3) .
O3 C8 1.244(4) .
O3 Mn1 2.086(3) 3
O4 C8 1.248(4) .
O4 Mn1 2.099(2) 4
O5 C3 1.366(4) .
O5 C15 1.400(4) .
C1 C2 1.492(5) .
C2 C7 1.378(4) .
C2 C3 1.390(4) .
C3 C4 1.389(5) .
C4 C5 1.375(5) .
C4 H4 0.9300 .
C5 C6 1.363(5) .
C5 H5 0.9300 .
C6 C7 1.380(5) .
C6 H6 0.9300 .
C7 H7 0.9300 .
C8 C9 1.497(5) .
C9 C14 1.375(5) .
C9 C10 1.385(4) .
C10 C11 1.381(4) .
C10 H10 0.9300 .
C11 C12 1.383(4) .
C11 H11 0.9300 .
C12 C13 1.384(4) .
C12 C15 1.510(4) .
C13 C14 1.384(5) .
C13 H13 0.9300 .
C14 H14 0.9300 .
C15 H15A 0.9700 .
C15 H15B 0.9700 .
C16 C17 1.389(5) .
C16 H16 0.9300 .
C17 C18 1.349(5) .
C17 H17 0.9300 .
C18 C19 1.398(5) .
C18 H18 0.9300 .
C19 C20 1.403(5) .
C19 C26 1.434(5) .
C20 C21 1.437(5) .
C21 C22 1.403(5) .
C22 C23 1.403(6) .
C22 C27 1.426(6) .
C23 C24 1.349(6) .
C23 H23 0.9300 .
C24 C25 1.398(5) .
C24 H24 0.9300 .
C25 H25 0.9300 .
C26 C27 1.329(6) .
C26 H26 0.9300 .
C27 H27 0.9300 .

loop_
_geom_torsion_atom_site_label_1
_geom_torsion_atom_site_label_2
_geom_torsion_atom_site_label_3
_geom_torsion_atom_site_label_4
_geom_torsion
_geom_torsion_site_symmetry_1
O3 Mn1 N1 C16 -125.5(3) 3_445
O4 Mn1 N1 C16 -21.5(3) 4_545
O1 Mn1 N1 C16 91.6(3) .
O1' Mn1 N1 C16 70.1(10) .
O2' Mn1 N1 C16 102.4(17) .
N2 Mn1 N1 C16 -178.6(3) .
O2 Mn1 N1 C16 51.0(4) .
O3 Mn1 N1 C20 55.5(3) 3_445
O4 Mn1 N1 C20 159.5(2) 4_545
O1 Mn1 N1 C20 -87.4(3) .
O1' Mn1 N1 C20 -109.0(10) .
O2' Mn1 N1 C20 -76.6(17) .
N2 Mn1 N1 C20 2.4(2) .
O2 Mn1 N1 C20 -128.1(3) .
O3 Mn1 N2 C25 34.1(3) 3_445
O4 Mn1 N2 C25 133.3(3) 4_545
O1 Mn1 N2 C25 -85.6(3) .
O1' Mn1 N2 C25 -93.2(9) .
O2' Mn1 N2 C25 -39.9(7) .
N1 Mn1 N2 C25 178.7(3) .
O2 Mn1 N2 C25 -41.0(3) .
O3 Mn1 N2 C21 -147.0(2) 3_445
O4 Mn1 N2 C21 -47.8(3) 4_545
O1 Mn1 N2 C21 93.3(3) .
O1' Mn1 N2 C21 85.7(9) .
O2' Mn1 N2 C21 139.0(7) .
N1 Mn1 N2 C21 -2.4(2) .
O2 Mn1 N2 C21 137.9(2) .
O3 Mn1 O1 C1 56.2(5) 3_445
O4 Mn1 O1 C1 -66.1(4) 4_545
O1' Mn1 O1 C1 -64(2) .
O2' Mn1 O1 C1 36.0(14) .
N2 Mn1 O1 C1 135.7(4) .
N1 Mn1 O1 C1 -153.5(4) .
O2 Mn1 O1 C1 -3.8(3) .
O3 Mn1 O2 C1 -127.2(3) 3_445
O4 Mn1 O2 C1 128.7(3) 4_545
O1 Mn1 O2 C1 3.7(3) .
O1' Mn1 O2 C1 29.2(13) .
O2' Mn1 O2 C1 -56.5(11) .
N2 Mn1 O2 C1 -54.4(4) .
N1 Mn1 O2 C1 55.4(4) .
O3 Mn1 O1' C1 -1(3) 3_445
O4 Mn1 O1' C1 -110.0(19) 4_545
O1 Mn1 O1' C1 72(3) .
O2' Mn1 O1' C1 9.6(12) .
N2 Mn1 O1' C1 93.3(19) .
N1 Mn1 O1' C1 164.6(19) .
O2 Mn1 O1' C1 -31.9(11) .
O3 Mn1 O2' C1 162.3(19) 3_445
O4 Mn1 O2' C1 63.8(17) 4_545
O1 Mn1 O2' C1 -35.8(8) .
O1' Mn1 O2' C1 -9.0(11) .
N2 Mn1 O2' C1 -120.2(16) .
N1 Mn1 O2' C1 -51(3) .
O2 Mn1 O2' C1 58.2(18) .
Mn1 O1' C1 O2' -15.7(19) .
Mn1 O1' C1 O1 -69.0(19) .
Mn1 O1' C1 O2 51.2(15) .
Mn1 O1' C1 C2 -169.8(5) .
Mn1 O2' C1 O1' 15.4(19) .
Mn1 O2' C1 O1 46.3(9) .
Mn1 O2' C1 O2 -77.8(11) .
Mn1 O2' C1 C2 172.4(4) .
Mn1 O1 C1 O1' 82(2) .
Mn1 O1 C1 O2' -51.3(14) .
Mn1 O1 C1 O2 7.1(6) .
Mn1 O1 C1 C2 -170.2(3) .
Mn1 O2 C1 O1' -45.6(18) .
Mn1 O2 C1 O2' 65.8(11) .
Mn1 O2 C1 O1 -6.1(5) .
Mn1 O2 C1 C2 171.3(3) .
O1' C1 C2 C7 -167(2) .
O2' C1 C2 C7 38.8(18) .
O1 C1 C2 C7 144.3(5) .
O2 C1 C2 C7 -33.1(6) .
O1' C1 C2 C3 14(2) .
O2' C1 C2 C3 -139.8(17) .
O1 C1 C2 C3 -34.3(7) .
O2 C1 C2 C3 148.3(4) .
C15 O5 C3 C4 -29.7(5) .
C15 O5 C3 C2 155.0(3) .
C7 C2 C3 O5 175.2(3) .
C1 C2 C3 O5 -6.2(5) .
C7 C2 C3 C4 -0.2(5) .
C1 C2 C3 C4 178.4(3) .
O5 C3 C4 C5 -175.6(4) .
C2 C3 C4 C5 -0.4(6) .
C3 C4 C5 C6 0.6(6) .
C4 C5 C6 C7 -0.1(6) .
C3 C2 C7 C6 0.7(5) .
C1 C2 C7 C6 -177.9(3) .
C5 C6 C7 C2 -0.6(6) .
Mn1 O3 C8 O4 -68.4(8) 3
Mn1 O3 C8 C9 111.9(6) 3
Mn1 O4 C8 O3 -2.7(5) 4
Mn1 O4 C8 C9 177.0(2) 4
O3 C8 C9 C14 -11.7(5) .
O4 C8 C9 C14 168.5(3) .
O3 C8 C9 C10 168.7(3) .
O4 C8 C9 C10 -11.1(5) .
C14 C9 C10 C11 -3.9(5) .
C8 C9 C10 C11 175.7(3) .
C9 C10 C11 C12 0.5(5) .
C10 C11 C12 C13 2.8(5) .
C10 C11 C12 C15 -176.1(3) .
C11 C12 C13 C14 -2.6(5) .
C15 C12 C13 C14 176.3(3) .
C10 C9 C14 C13 4.1(5) .
C8 C9 C14 C13 -175.5(3) .
C12 C13 C14 C9 -0.9(5) .
C3 O5 C15 C12 -169.1(3) .
C11 C12 C15 O5 26.1(4) .
C13 C12 C15 O5 -152.7(3) .
C20 N1 C16 C17 0.6(5) .
Mn1 N1 C16 C17 -178.5(3) .
N1 C16 C17 C18 -0.2(6) .
C16 C17 C18 C19 0.0(6) .
C17 C18 C19 C20 -0.2(6) .
C17 C18 C19 C26 -179.3(4) .
C16 N1 C20 C19 -0.8(5) .
Mn1 N1 C20 C19 178.3(2) .
C16 N1 C20 C21 178.7(3) .
Mn1 N1 C20 C21 -2.2(4) .
C18 C19 C20 N1 0.6(5) .
C26 C19 C20 N1 179.7(3) .
C18 C19 C20 C21 -178.9(3) .
C26 C19 C20 C21 0.3(5) .
C25 N2 C21 C22 0.3(5) .
Mn1 N2 C21 C22 -178.7(3) .
C25 N2 C21 C20 -178.9(3) .
Mn1 N2 C21 C20 2.2(4) .
N1 C20 C21 N2 0.0(4) .
C19 C20 C21 N2 179.5(3) .
N1 C20 C21 C22 -179.2(3) .
C19 C20 C21 C22 0.3(5) .
N2 C21 C22 C23 -0.1(5) .
C20 C21 C22 C23 179.0(3) .
N2 C21 C22 C27 179.8(3) .
C20 C21 C22 C27 -1.0(5) .
C21 C22 C23 C24 -0.1(6) .
C27 C22 C23 C24 180.0(4) .
C22 C23 C24 C25 0.0(6) .
C21 N2 C25 C24 -0.3(5) .
Mn1 N2 C25 C24 178.5(3) .
C23 C24 C25 N2 0.2(6) .
C18 C19 C26 C27 178.9(4) .
C20 C19 C26 C27 -0.2(6) .
C19 C26 C27 C22 -0.6(6) .
C23 C22 C27 C26 -178.9(4) .
C21 C22 C27 C26 1.1(6) .
